data_4507566
loop_
_publ_author_name
'Fulfer, Bradford W.'
'McAlpin, Jacob D.'
'Haldolaarachchige, Neel'
'Young, David P.'
'Chan, Julia Y.'

_publ_section_title
;
 Synthesis, Structure, and Magnetic and Electrical Properties of
 Yb(Mn,M)xAl12--x(M = Fe, Ru;x&#x2264; 2.5) Phases
;
_journal_issue 4
_journal_name_full 'Crystal Growth &amp; Design'
_journal_page_first 1543
_journal_paper_doi 10.1021/cg301783q
_journal_volume 13
_journal_year 2013
_chemical_formula_sum 'Al9.51 Fe0.28 Mn2.21 Yb'
_chemical_formula_weight 566.68
_chemical_name_systematic
;
 ?
;
_space_group_IT_number 139
_symmetry_cell_setting tetragonal
_symmetry_space_group_name_Hall '-I 4 2'
_symmetry_space_group_name_H-M 'I 4/m m m'
_atom_sites_solution_primary direct
_atom_sites_solution_secondary difmap
_audit_creation_method SHELXL-97
_cell_angle_alpha 90.00
_cell_angle_beta 90.00
_cell_angle_gamma 90.00
_cell_formula_units_Z 2
_cell_length_a 8.968(2)
_cell_length_b 8.968(2)
_cell_length_c 5.105(2)
_cell_measurement_temperature 298(2)
_cell_volume 410.6(2)
_computing_cell_refinement 'HKL Scalepack (Otwinowski & Minor 1997)'
_computing_data_collection KappaCCD
_computing_data_reduction 'Denzo and Scalepak (Otwinowski & Minor, 1997)'
_computing_structure_refinement 'SHELXL-97 (Sheldrick, 2008)'
_diffrn_ambient_temperature 298(2)
_diffrn_measured_fraction_theta_full 0.969
_diffrn_measured_fraction_theta_max 0.969
_diffrn_measurement_device_type KappaCCD
_diffrn_measurement_method CCD
_diffrn_radiation_monochromator graphite
_diffrn_radiation_source 'fine-focus sealed tube'
_diffrn_radiation_type MoK\a
_diffrn_radiation_wavelength 0.71073
_diffrn_reflns_av_R_equivalents 0.0150
_diffrn_reflns_av_sigmaI/netI 0.0197
_diffrn_reflns_limit_h_max 13
_diffrn_reflns_limit_h_min 0
_diffrn_reflns_limit_k_max 9
_diffrn_reflns_limit_k_min -9
_diffrn_reflns_limit_l_max 7
_diffrn_reflns_limit_l_min 0
_diffrn_reflns_number 411
_diffrn_reflns_theta_full 33.33
_diffrn_reflns_theta_max 33.33
_diffrn_reflns_theta_min 3.21
_exptl_absorpt_coefficient_mu 16.041
_exptl_absorpt_correction_T_max 0.5663
_exptl_absorpt_correction_T_min 0.3602
_exptl_absorpt_correction_type multi-scan
_exptl_absorpt_process_details 'HKL Scalepack (Otwinowski & Minor 1997)'
_exptl_crystal_density_diffrn 4.584
_exptl_crystal_density_method 'not measured'
_exptl_crystal_F_000 512
_exptl_crystal_size_max 0.08
_exptl_crystal_size_mid 0.06
_exptl_crystal_size_min 0.04
_refine_diff_density_max 0.990
_refine_diff_density_min -1.054
_refine_diff_density_rms 0.213
_refine_ls_extinction_coef 0.0017(4)
_refine_ls_extinction_expression Fc^*^=kFc[1+0.001xFc^2^\l^3^/sin(2\q)]^-1/4^
_refine_ls_extinction_method SHELXL
_refine_ls_goodness_of_fit_ref 1.095
_refine_ls_matrix_type full
_refine_ls_number_parameters 19
_refine_ls_number_reflns 248
_refine_ls_number_restraints 2
_refine_ls_restrained_S_all 1.091
_refine_ls_R_factor_all 0.0192
_refine_ls_R_factor_gt 0.0177
_refine_ls_shift/su_max 0.000
_refine_ls_shift/su_mean 0.000
_refine_ls_structure_factor_coef Fsqd
_refine_ls_weighting_details 'calc w=1/[\s^2^(Fo^2^)+(0.0096P)^2^+3.5053P] where P=(Fo^2^+2Fc^2^)/3'
_refine_ls_weighting_scheme calc
_refine_ls_wR_factor_gt 0.0357
_refine_ls_wR_factor_ref 0.0361
_reflns_number_gt 239
_reflns_number_total 248
_reflns_threshold_expression >2\s(I)
_cod_data_source_file cg301783q_si_007.cif
_cod_data_source_block bwf050
_cod_depositor_comments
;
The following automatic conversions were performed:

'_symmetry_cell_setting' value 'Tetragonal' changed to 'tetragonal'
according to /home/saulius/struct/CIF-dictionaries/cif_core.dic
dictionary named 'cif_core.dic' version 2.4.2 from 2011-04-26.

Automatic conversion script
Id: cif_fix_values 1891 2012-01-12 08:04:46Z andrius 
;
_cod_database_code 4507566

loop_
_symmetry_equiv_pos_as_xyz
'x, y, z'
'-x, -y, z'
'x, -y, -z'
'-x, y, -z'
'-y, -x, -z'
'y, x, -z'
'y, -x, z'
'-y, x, z'
'x+1/2, y+1/2, z+1/2'
'-x+1/2, -y+1/2, z+1/2'
'x+1/2, -y+1/2, -z+1/2'
'-x+1/2, y+1/2, -z+1/2'
'-y+1/2, -x+1/2, -z+1/2'
'y+1/2, x+1/2, -z+1/2'
'y+1/2, -x+1/2, z+1/2'
'-y+1/2, x+1/2, z+1/2'
'-x, -y, -z'
'x, y, -z'
'-x, y, z'
'x, -y, z'
'y, x, z'
'-y, -x, z'
'-y, x, -z'
'y, -x, -z'
'-x+1/2, -y+1/2, -z+1/2'
'x+1/2, y+1/2, -z+1/2'
'-x+1/2, y+1/2, z+1/2'
'x+1/2, -y+1/2, z+1/2'
'y+1/2, x+1/2, z+1/2'
'-y+1/2, -x+1/2, z+1/2'
'-y+1/2, x+1/2, -z+1/2'
'y+1/2, -x+1/2, -z+1/2'

loop_
_atom_site_label
_atom_site_type_symbol
_atom_site_fract_x
_atom_site_fract_y
_atom_site_fract_z
_atom_site_U_iso_or_equiv
_atom_site_adp_type
_atom_site_occupancy
_atom_site_symmetry_multiplicity
_atom_site_calc_flag
_atom_site_refinement_flags
Yb Yb 0.0000 0.0000 0.0000 0.00706(13) Uani 1 16 d S
Mn Mn 0.2500 0.2500 0.2500 0.0065(3) Uani 0.553(12) 4 d SP
Fe Fe 0.2500 0.2500 0.2500 0.0065(3) Uani 0.0700(13) 4 d SP
Al3 Al 0.2500 0.2500 0.2500 0.0065(3) Uani 0.38(2) 4 d SP
Al2 Al 0.5000 0.28138(18) 0.0000 0.0099(3) Uani 1 4 d S
Al1 Al 0.34667(16) 0.0000 0.0000 0.0087(3) Uani 1 4 d S

loop_
_atom_site_aniso_label
_atom_site_aniso_U_11
_atom_site_aniso_U_22
_atom_site_aniso_U_33
_atom_site_aniso_U_23
_atom_site_aniso_U_13
_atom_site_aniso_U_12
Yb 0.00594(15) 0.00594(15) 0.0093(2) 0.000 0.000 0.000
Mn 0.0076(3) 0.0076(3) 0.0043(4) 0.00083(19) 0.00083(19) 0.0040(3)
Fe 0.0076(3) 0.0076(3) 0.0043(4) 0.00083(19) 0.00083(19) 0.0040(3)
Al3 0.0076(3) 0.0076(3) 0.0043(4) 0.00083(19) 0.00083(19) 0.0040(3)
Al2 0.0055(6) 0.0106(6) 0.0136(7) 0.000 0.000 0.000
Al1 0.0064(6) 0.0078(6) 0.0118(7) 0.000 0.000 0.000

loop_
_atom_type_symbol
_atom_type_description
_atom_type_scat_dispersion_real
_atom_type_scat_dispersion_imag
_atom_type_scat_source
Yb Yb -0.3850 5.5486 'International Tables Vol C Tables 4.2.6.8 and 6.1.1.4'
Mn Mn 0.3368 0.7283 'International Tables Vol C Tables 4.2.6.8 and 6.1.1.4'
Fe Fe 0.3463 0.8444 'International Tables Vol C Tables 4.2.6.8 and 6.1.1.4'
Al Al 0.0645 0.0514 'International Tables Vol C Tables 4.2.6.8 and 6.1.1.4'

loop_
_geom_angle_atom_site_label_1
_geom_angle_atom_site_label_2
_geom_angle_atom_site_label_3
_geom_angle
_geom_angle_site_symmetry_1
_geom_angle_site_symmetry_3
Al1 Yb Al1 180.0 21 5
Al1 Yb Al1 90.0 21 17
Al1 Yb Al1 90.0 5 17
Al1 Yb Al1 90.0 21 .
Al1 Yb Al1 90.0 5 .
Al1 Yb Al1 180.0 17 .
Al1 Yb Al2 90.0 21 29_444
Al1 Yb Al2 90.0 5 29_444
Al1 Yb Al2 52.47(3) 17 29_444
Al1 Yb Al2 127.53(3) . 29_444
Al1 Yb Al2 90.0 21 13
Al1 Yb Al2 90.0 5 13
Al1 Yb Al2 127.53(3) 17 13
Al1 Yb Al2 52.47(3) . 13
Al2 Yb Al2 180.0 29_444 13
Al1 Yb Al2 52.47(3) 21 25
Al1 Yb Al2 127.53(3) 5 25
Al1 Yb Al2 90.0 17 25
Al1 Yb Al2 90.0 . 25
Al2 Yb Al2 128.97(3) 29_444 25
Al2 Yb Al2 51.03(3) 13 25
Al1 Yb Al2 127.53(3) 21 9_444
Al1 Yb Al2 52.47(3) 5 9_444
Al1 Yb Al2 90.0 17 9_444
Al1 Yb Al2 90.0 . 9_444
Al2 Yb Al2 51.03(3) 29_444 9_444
Al2 Yb Al2 128.97(3) 13 9_444
Al2 Yb Al2 180.0 25 9_444
Al1 Yb Al2 90.0 21 29_445
Al1 Yb Al2 90.0 5 29_445
Al1 Yb Al2 52.47(3) 17 29_445
Al1 Yb Al2 127.53(3) . 29_445
Al2 Yb Al2 104.94(5) 29_444 29_445
Al2 Yb Al2 75.06(5) 13 29_445
Al2 Yb Al2 51.03(3) 25 29_445
Al2 Yb Al2 128.97(3) 9_444 29_445
Al1 Yb Al2 90.0 21 13_554
Al1 Yb Al2 90.0 5 13_554
Al1 Yb Al2 127.53(3) 17 13_554
Al1 Yb Al2 52.47(3) . 13_554
Al2 Yb Al2 75.06(5) 29_444 13_554
Al2 Yb Al2 104.94(5) 13 13_554
Al2 Yb Al2 128.97(3) 25 13_554
Al2 Yb Al2 51.03(3) 9_444 13_554
Al2 Yb Al2 180.00(4) 29_445 13_554
Al1 Yb Al2 52.47(3) 21 25_554
Al1 Yb Al2 127.53(3) 5 25_554
Al1 Yb Al2 90.0 17 25_554
Al1 Yb Al2 90.0 . 25_554
Al2 Yb Al2 51.03(3) 29_444 25_554
Al2 Yb Al2 128.97(3) 13 25_554
Al2 Yb Al2 104.94(5) 25 25_554
Al2 Yb Al2 75.06(5) 9_444 25_554
Al2 Yb Al2 128.97(3) 29_445 25_554
Al2 Yb Al2 51.03(3) 13_554 25_554
Al1 Yb Al2 127.53(3) 21 9_445
Al1 Yb Al2 52.47(3) 5 9_445
Al1 Yb Al2 90.0 17 9_445
Al1 Yb Al2 90.0 . 9_445
Al2 Yb Al2 128.97(3) 29_444 9_445
Al2 Yb Al2 51.03(3) 13 9_445
Al2 Yb Al2 75.06(5) 25 9_445
Al2 Yb Al2 104.94(5) 9_444 9_445
Al2 Yb Al2 51.03(3) 29_445 9_445
Al2 Yb Al2 128.97(3) 13_554 9_445
Al2 Yb Al2 180.00(4) 25_554 9_445
Al3 Mn Al3 180.0 10 10_554
Al3 Mn Fe 0.0 10 10
Al3 Mn Fe 180.0 10_554 10
Al3 Mn Fe 180.0 10 10_554
Al3 Mn Fe 0.0 10_554 10_554
Fe Mn Fe 180.0 10 10_554
Al3 Mn Mn 0.0 10 10
Al3 Mn Mn 180.0 10_554 10
Fe Mn Mn 0.0 10 10
Fe Mn Mn 180.0 10_554 10
Al3 Mn Mn 180.0 10 10_554
Al3 Mn Mn 0.0 10_554 10_554
Fe Mn Mn 180.0 10 10_554
Fe Mn Mn 0.0 10_554 10_554
Mn Mn Mn 180.0 10 10_554
Al3 Mn Al2 119.458(12) 10 .
Al3 Mn Al2 60.542(12) 10_554 .
Fe Mn Al2 119.458(12) 10 .
Fe Mn Al2 60.542(12) 10_554 .
Mn Mn Al2 119.458(12) 10 .
Mn Mn Al2 60.542(12) 10_554 .
Al3 Mn Al2 119.458(12) 10 21
Al3 Mn Al2 60.542(12) 10_554 21
Fe Mn Al2 119.458(12) 10 21
Fe Mn Al2 60.542(12) 10_554 21
Mn Mn Al2 119.458(12) 10 21
Mn Mn Al2 60.542(12) 10_554 21
Al2 Mn Al2 64.58(6) . 21
Al3 Mn Al2 60.542(12) 10 13
Al3 Mn Al2 119.458(12) 10_554 13
Fe Mn Al2 60.542(12) 10 13
Fe Mn Al2 119.458(12) 10_554 13
Mn Mn Al2 60.542(12) 10 13
Mn Mn Al2 119.458(12) 10_554 13
Al2 Mn Al2 115.42(6) . 13
Al2 Mn Al2 180.0 21 13
Al3 Mn Al2 60.542(12) 10 25
Al3 Mn Al2 119.458(12) 10_554 25
Fe Mn Al2 60.542(12) 10 25
Fe Mn Al2 119.458(12) 10_554 25
Mn Mn Al2 60.542(12) 10 25
Mn Mn Al2 119.458(12) 10_554 25
Al2 Mn Al2 180.00(7) . 25
Al2 Mn Al2 115.42(6) 21 25
Al2 Mn Al2 64.58(6) 13 25
Al3 Mn Al1 117.965(12) 10 21
Al3 Mn Al1 62.035(12) 10_554 21
Fe Mn Al1 117.965(12) 10 21
Fe Mn Al1 62.035(12) 10_554 21
Mn Mn Al1 117.965(12) 10 21
Mn Mn Al1 62.035(12) 10_554 21
Al2 Mn Al1 116.52(3) . 21
Al2 Mn Al1 65.39(4) 21 21
Al2 Mn Al1 114.61(4) 13 21
Al2 Mn Al1 63.48(3) 25 21
Al3 Mn Al1 62.035(12) 10 13
Al3 Mn Al1 117.965(12) 10_554 13
Fe Mn Al1 62.035(12) 10 13
Fe Mn Al1 117.965(12) 10_554 13
Mn Mn Al1 62.035(12) 10 13
Mn Mn Al1 117.965(12) 10_554 13
Al2 Mn Al1 63.48(3) . 13
Al2 Mn Al1 114.61(4) 21 13
Al2 Mn Al1 65.39(4) 13 13
Al2 Mn Al1 116.52(3) 25 13
Al1 Mn Al1 180.00(6) 21 13
Al3 Al2 Fe 0.0 10_554 10_554
Al3 Al2 Mn 0.0 10_554 10_554
Fe Al2 Mn 0.0 10_554 10_554
Al3 Al2 Al3 167.55(7) 10_554 11
Fe Al2 Al3 167.55(7) 10_554 11
Mn Al2 Al3 167.55(7) 10_554 11
Al3 Al2 Fe 167.55(7) 10_554 11
Fe Al2 Fe 167.55(7) 10_554 11
Mn Al2 Fe 167.55(7) 10_554 11
Al3 Al2 Fe 0.0 11 11
Al3 Al2 Mn 167.55(7) 10_554 11
Fe Al2 Mn 167.55(7) 10_554 11
Mn Al2 Mn 167.55(7) 10_554 11
Al3 Al2 Mn 0.0 11 11
Fe Al2 Mn 0.0 11 11
Al3 Al2 Mn 58.92(2) 10_554 .
Fe Al2 Mn 58.92(2) 10_554 .
Mn Al2 Mn 58.92(2) 10_554 .
Al3 Al2 Mn 119.52(3) 11 .
Fe Al2 Mn 119.52(3) 11 .
Mn Al2 Mn 119.52(3) 11 .
Al3 Al2 Al3 119.52(3) 10_554 4_655
Fe Al2 Al3 119.52(3) 10_554 4_655
Mn Al2 Al3 119.52(3) 10_554 4_655
Al3 Al2 Al3 58.92(2) 11 4_655
Fe Al2 Al3 58.92(2) 11 4_655
Mn Al2 Al3 58.92(2) 11 4_655
Mn Al2 Al3 167.55(7) . 4_655
Al3 Al2 Mn 119.52(3) 10_554 4_655
Fe Al2 Mn 119.52(3) 10_554 4_655
Mn Al2 Mn 119.52(3) 10_554 4_655
Al3 Al2 Mn 58.92(2) 11 4_655
Fe Al2 Mn 58.92(2) 11 4_655
Mn Al2 Mn 58.92(2) 11 4_655
Mn Al2 Mn 167.55(7) . 4_655
Al3 Al2 Mn 0.0 4_655 4_655
Al3 Al2 Fe 119.52(3) 10_554 4_655
Fe Al2 Fe 119.52(3) 10_554 4_655
Mn Al2 Fe 119.52(3) 10_554 4_655
Al3 Al2 Fe 58.92(2) 11 4_655
Fe Al2 Fe 58.92(2) 11 4_655
Mn Al2 Fe 58.92(2) 11 4_655
Mn Al2 Fe 167.55(7) . 4_655
Al3 Al2 Fe 0.0 4_655 4_655
Mn Al2 Fe 0.0 4_655 4_655
Al3 Al1 Fe 0.0 3 3
Al3 Al1 Mn 0.0 3 3
Fe Al1 Mn 0.0 3 3
Al3 Al1 Mn 142.85(6) 3 .
Fe Al1 Mn 142.85(6) 3 .
Mn Al1 Mn 142.85(6) 3 .
Al3 Al1 Al3 55.93(2) 3 12_545
Fe Al1 Al3 55.93(2) 3 12_545
Mn Al1 Al3 55.93(2) 3 12_545
Mn Al1 Al3 110.93(3) . 12_545
Al3 Al1 Fe 55.93(2) 3 12_545
Fe Al1 Fe 55.93(2) 3 12_545
Mn Al1 Fe 55.93(2) 3 12_545
Mn Al1 Fe 110.93(3) . 12_545
Al3 Al1 Fe 0.0 12_545 12_545
Al3 Al1 Mn 55.93(2) 3 12_545
Fe Al1 Mn 55.93(2) 3 12_545
Mn Al1 Mn 55.93(2) 3 12_545
Mn Al1 Mn 110.93(3) . 12_545
Al3 Al1 Mn 0.0 12_545 12_545
Fe Al1 Mn 0.0 12_545 12_545
Al3 Al1 Mn 110.93(3) 3 10_554
Fe Al1 Mn 110.93(3) 3 10_554
Mn Al1 Mn 110.93(3) 3 10_554
Mn Al1 Mn 55.93(2) . 10_554
Al3 Al1 Mn 142.85(6) 12_545 10_554
Fe Al1 Mn 142.85(6) 12_545 10_554
Mn Al1 Mn 142.85(6) 12_545 10_554
Al3 Al1 Al3 110.93(3) 3 10_554
Fe Al1 Al3 110.93(3) 3 10_554
Mn Al1 Al3 110.93(3) 3 10_554
Mn Al1 Al3 55.93(2) . 10_554
Al3 Al1 Al3 142.85(6) 12_545 10_554
Fe Al1 Al3 142.85(6) 12_545 10_554
Mn Al1 Al3 142.85(6) 12_545 10_554
Mn Al1 Al3 0.0 10_554 10_554
Al3 Al1 Fe 110.93(3) 3 10_554
Fe Al1 Fe 110.93(3) 3 10_554
Mn Al1 Fe 110.93(3) 3 10_554
Mn Al1 Fe 55.93(2) . 10_554
Al3 Al1 Fe 142.85(6) 12_545 10_554
Fe Al1 Fe 142.85(6) 12_545 10_554
Mn Al1 Fe 142.85(6) 12_545 10_554
Mn Al1 Fe 0.0 10_554 10_554
Al3 Al1 Fe 0.0 10_554 10_554

loop_
_geom_bond_atom_site_label_1
_geom_bond_atom_site_label_2
_geom_bond_distance
_geom_bond_site_symmetry_2
Yb Al1 3.1089(17) 21
Yb Al1 3.1089(17) 5
Yb Al1 3.1089(17) 17
Yb Al1 3.1089(17) .
Yb Al2 3.2185(13) 29_444
Yb Al2 3.2185(13) 13
Yb Al2 3.2185(13) 25
Yb Al2 3.2185(13) 9_444
Yb Al2 3.2185(13) 29_445
Yb Al2 3.2185(13) 13_554
Yb Al2 3.2185(13) 25_554
Yb Al2 3.2185(13) 9_445
Mn Al3 2.5524(10) 10
Mn Al3 2.5524(10) 10_554
Mn Fe 2.5524(10) 10
Mn Fe 2.5524(10) 10_554
Mn Mn 2.5524(10) 10
Mn Mn 2.5524(10) 10_554
Mn Al2 2.5951(6) .
Mn Al2 2.5951(6) 21
Mn Al2 2.5951(6) 13
Mn Al2 2.5951(6) 25
Mn Al1 2.7215(8) 21
Mn Al1 2.7215(8) 13
Al2 Al3 2.5951(6) 10_554
Al2 Fe 2.5951(6) 10_554
Al2 Mn 2.5951(6) 10_554
Al2 Al3 2.5951(6) 11
Al2 Fe 2.5951(6) 11
Al2 Mn 2.5951(6) 11
Al2 Al3 2.5951(6) 4_655
Al2 Mn 2.5951(6) 4_655
Al2 Fe 2.5951(6) 4_655
Al1 Al3 2.7215(8) 3
Al1 Fe 2.7215(8) 3
Al1 Mn 2.7215(8) 3
Al1 Al3 2.7215(8) 12_545
Al1 Fe 2.7215(8) 12_545
Al1 Mn 2.7215(8) 12_545
Al1 Mn 2.7215(8) 10_554
Al1 Al3 2.7215(8) 10_554
Al1 Fe 2.7215(8) 10_554
